data_2200126
loop_
_publ_author_name
'Ferguson, George'
'McAlees, Alan J.'
'McCrindle, Robert'

_publ_section_title
;
 1,3-Bis(dimethylamino)-1-methyltrimethinium hexafluorophosphate
;
_journal_issue 2
_journal_name_full 'Acta Crystallographica Section E'
_journal_page_first o168
_journal_page_last o169
_journal_paper_doi 10.1107/S1600536801001507
_journal_volume 57
_journal_year 2001
_chemical_formula_iupac 'C8 H17 N2 1+, P F6 1-'
_chemical_formula_moiety 'C8 H17 N2 1+, F6 P 1-'
_chemical_formula_sum 'C8 H17 F6 N2 P'
_chemical_formula_weight 286.21
_chemical_name_systematic
;
1,3-Bis(dimethylamino)-1-methyl-trimethinium hexafluorophosphate
or
N-[3-(Dimethylamino)-1-methyl-2-propenylidene]-N-methylmethanaminium
hexafluorophosphate
;
_space_group_IT_number 19
_symmetry_cell_setting orthorhombic
_symmetry_space_group_name_Hall 'P 2ac 2ab'
_symmetry_space_group_name_H-M 'P 21 21 21'
_cell_angle_alpha 90.00
_cell_angle_beta 90.00
_cell_angle_gamma 90.00
_cell_formula_units_Z 4
_cell_length_a 7.470(4)
_cell_length_b 11.110(3)
_cell_length_c 16.242(3)
_cell_measurement_reflns_used 25
_cell_measurement_temperature 293.0(10)
_cell_measurement_theta_max 14.52
_cell_measurement_theta_min 10.01
_cell_volume 1348.0(8)
_computing_cell_refinement 'SET4 and CELDIM (Nonius, 1992)'
_computing_data_collection 'CAD-4-PC Software (Nonius, 1992)'
_computing_data_reduction 'HELENA in PLATON (Spek, 2001)'
_computing_molecular_graphics 'ORTEPII (Johnson, 1976) and PLATON (Spek, 2001)'
_computing_publication_material 'SHELXL97 and WordPerfect macro PREP8 (Ferguson, 2001)'
_computing_structure_refinement 'SHELXL97 (Sheldrick, 1997)'
_computing_structure_solution 'SHELXS97 (Sheldrick, 1997)'
_diffrn_ambient_temperature 293.0(10)
_diffrn_measured_fraction_theta_full .999
_diffrn_measured_fraction_theta_max .999
_diffrn_measurement_device_type 'Nonius CAD-4'
_diffrn_measurement_method \q/2\q
_diffrn_radiation_monochromator graphite
_diffrn_radiation_source 'fine-focus sealed X-ray tube'
_diffrn_radiation_type MoK\a
_diffrn_radiation_wavelength .71073
_diffrn_reflns_av_R_equivalents .0
_diffrn_reflns_av_sigmaI/netI .0168
_diffrn_reflns_limit_h_max 0
_diffrn_reflns_limit_h_min -9
_diffrn_reflns_limit_k_max 0
_diffrn_reflns_limit_k_min -13
_diffrn_reflns_limit_l_max 0
_diffrn_reflns_limit_l_min -20
_diffrn_reflns_number 1540
_diffrn_reflns_theta_full 25.99
_diffrn_reflns_theta_max 25.99
_diffrn_reflns_theta_min 2.22
_diffrn_standards_decay_% 1.0
_diffrn_standards_interval_time 120
_diffrn_standards_number 3
_exptl_absorpt_coefficient_mu .255
_exptl_absorpt_correction_type none
_exptl_crystal_colour yellow
_exptl_crystal_density_diffrn 1.410
_exptl_crystal_density_method 'not measured'
_exptl_crystal_description plate
_exptl_crystal_F_000 592
_exptl_crystal_size_max .50
_exptl_crystal_size_mid .50
_exptl_crystal_size_min .35
_refine_diff_density_max .246
_refine_diff_density_min -.228
_refine_ls_extinction_method none
_refine_ls_goodness_of_fit_ref 1.026
_refine_ls_hydrogen_treatment constr
_refine_ls_matrix_type full
_refine_ls_number_parameters 156
_refine_ls_number_reflns 1540
_refine_ls_number_restraints 0
_refine_ls_restrained_S_all 1.026
_refine_ls_R_factor_all .082
_refine_ls_R_factor_gt .056
_refine_ls_shift/su_max <0.001
_refine_ls_shift/su_mean <0.001
_refine_ls_structure_factor_coef Fsqd
_refine_ls_weighting_details 'w = 1/[\s^2^(Fo^2^)+(0.1171P)^2^+0.3108P] where P = (Fo^2^+2Fc^2^)/3'
_refine_ls_weighting_scheme calc
_refine_ls_wR_factor_ref .185
_reflns_number_gt 1042
_reflns_number_total 1540
_reflns_threshold_expression I>2\s(1)
_cod_data_source_file cf6041.cif
_cod_data_source_block 1
_cod_database_code 2200126
_cod_database_fobs_code 2200126

loop_
_symmetry_equiv_pos_as_xyz
'x, y, z'
'-x+1/2, -y, z+1/2'
'x+1/2, -y+1/2, -z'
'-x, y+1/2, -z+1/2'

loop_
_atom_site_label
_atom_site_fract_x
_atom_site_fract_y
_atom_site_fract_z
_atom_site_U_iso_or_equiv
_atom_site_adp_type
_atom_site_calc_flag
_atom_site_refinement_flags
_atom_site_occupancy
_atom_site_disorder_assembly
_atom_site_disorder_group
_atom_site_type_symbol
N1 1.0805(6) .2672(4) .1572(3) .0751(11) Uani d . 1 . . N
N5 .6198(6) .5486(4) .0899(3) .0748(11) Uani d . 1 . . N
C2 .9329(7) .3237(4) .1750(3) .0652(11) Uani d . 1 . . C
C3 .8570(7) .4091(4) .1220(3) .0663(11) Uani d . 1 . . C
H3 .9182 .4281 .0739 .080 Uiso calc R 1 . . H
C4 .6973(7) .4664(4) .1371(3) .0690(12) Uani d . 1 . . C
H4 .6377 .4455 .1852 .083 Uiso calc R 1 . . H
C11 1.1677(9) .1800(5) .2130(4) .0981(18) Uani d . 1 . . C
H11A 1.2747 .1497 .1876 .147 Uiso calc PR .50 . . H
H11B 1.0873 .1144 .2238 .147 Uiso calc PR .50 . . H
H11C 1.1979 .2192 .2638 .147 Uiso calc PR .50 . . H
H11D 1.0986 .1725 .2625 .147 Uiso calc PR .50 . . H
H11E 1.2859 .2077 .2263 .147 Uiso calc PR .50 . . H
H11F 1.1754 .1030 .1863 .147 Uiso calc PR .50 . . H
C12 1.1693(10) .2820(6) .0779(4) .114(2) Uani d . 1 . . C
H12A 1.2754 .2333 .0765 .171 Uiso calc PR .50 . . H
H12B 1.2011 .3650 .0704 .171 Uiso calc PR .50 . . H
H12C 1.0898 .2574 .0346 .171 Uiso calc PR .50 . . H
H12D 1.1021 .3371 .0445 .171 Uiso calc PR .50 . . H
H12E 1.1764 .2055 .0506 .171 Uiso calc PR .50 . . H
H12F 1.2878 .3130 .0864 .171 Uiso calc PR .50 . . H
C21 .8494(8) .2985(5) .2581(3) .0862(16) Uani d . 1 . . C
H21A .9180 .2381 .2862 .129 Uiso calc PR .50 . . H
H21B .7290 .2704 .2507 .129 Uiso calc PR .50 . . H
H21C .8483 .3710 .2902 .129 Uiso calc PR .50 . . H
H21D .7455 .3483 .2652 .129 Uiso calc PR .50 . . H
H21E .9346 .3159 .3008 .129 Uiso calc PR .50 . . H
H21F .8153 .2153 .2612 .129 Uiso calc PR .50 . . H
C51 .4534(8) .6023(6) .1135(4) .0957(18) Uani d . 1 . . C
H51A .4207 .5749 .1675 .144 Uiso calc R 1 . . H
H51B .3621 .5797 .0749 .144 Uiso calc R 1 . . H
H51C .4658 .6883 .1139 .144 Uiso calc R 1 . . H
C52 .6994(9) .5909(6) .0136(4) .0981(18) Uani d . 1 . . C
H52A .8191 .6184 .0241 .147 Uiso calc R 1 . . H
H52B .6294 .6561 -.0080 .147 Uiso calc R 1 . . H
H52C .7024 .5263 -.0256 .147 Uiso calc R 1 . . H
P1 .31494(19) .48016(14) .37157(9) .0784(5) Uani d . 1 . . P
F1 .3907(8) .4626(6) .4610(3) .163(2) Uani d . 1 . . F
F2 .2151(8) .3568(4) .3859(3) .1371(17) Uani d . 1 . . F
F3 .1537(7) .5496(4) .4130(3) .1397(18) Uani d . 1 . . F
F4 .4054(9) .6049(5) .3572(4) .196(3) Uani d . 1 . . F
F5 .4763(9) .4145(7) .3339(4) .201(3) Uani d . 1 . . F
F6 .2231(9) .4921(5) .2850(3) .157(2) Uani d . 1 . . F

loop_
_atom_site_aniso_label
_atom_site_aniso_U_11
_atom_site_aniso_U_22
_atom_site_aniso_U_33
_atom_site_aniso_U_12
_atom_site_aniso_U_13
_atom_site_aniso_U_23
N1 .076(3) .060(2) .089(3) .001(2) -.001(2) -.002(2)
N5 .076(2) .074(2) .075(2) .011(2) -.003(2) -.006(2)
C2 .065(3) .056(2) .074(3) -.004(2) .001(2) -.009(2)
C3 .066(2) .062(2) .071(3) .000(2) .002(2) -.004(2)
C4 .067(2) .072(3) .068(3) -.007(2) .001(2) -.012(2)
C11 .103(4) .083(3) .109(4) .022(4) -.011(4) .000(3)
C12 .113(5) .105(4) .124(5) .033(5) .045(5) .016(4)
C21 .085(3) .090(4) .084(3) .002(3) .014(3) .006(3)
C51 .081(3) .106(4) .099(4) .017(4) .001(3) -.004(3)
C52 .097(4) .104(4) .093(4) .014(4) .011(4) .013(3)
P1 .0699(7) .0848(8) .0807(8) .0021(8) -.0014(7) -.0021(7)
F1 .147(4) .218(5) .123(3) .037(5) -.054(3) -.012(3)
F2 .181(4) .100(2) .130(3) -.028(3) -.004(4) .022(2)
F3 .119(3) .140(4) .161(4) .043(3) .024(3) .002(3)
F4 .152(5) .130(4) .305(8) -.062(4) .033(6) -.006(5)
F5 .173(5) .210(6) .219(6) .085(5) .106(5) .017(5)
F6 .218(5) .158(4) .094(2) -.030(5) -.028(3) .025(3)

loop_
_atom_type_symbol
_atom_type_description
_atom_type_scat_dispersion_real
_atom_type_scat_dispersion_imag
_atom_type_scat_source
C C .0033 .0016 'International Tables Vol C Tables 4.2.6.8 and 6.1.1.4'
H H .0000 .0000 'International Tables Vol C Tables 4.2.6.8 and 6.1.1.4'
F F .0171 .0103 'International Tables Vol C Tables 4.2.6.8 and 6.1.1.4'
N N .0061 .0033 'International Tables Vol C Tables 4.2.6.8 and 6.1.1.4'
P P .1023 .0942 'International Tables Vol C Tables 4.2.6.8 and 6.1.1.4'

loop_
_geom_angle_atom_site_label_1
_geom_angle_atom_site_label_2
_geom_angle_atom_site_label_3
_geom_angle
C2 N1 C12 121.8(5)
C2 N1 C11 123.6(5)
C12 N1 C11 114.5(5)
C4 N5 C51 120.8(5)
C4 N5 C52 122.5(5)
C51 N5 C52 116.7(5)
N1 C2 C3 122.2(5)
N1 C2 C21 117.3(5)
C3 C2 C21 120.4(4)
C4 C3 C2 123.8(5)
C4 C3 H3 118.1
C2 C3 H3 118.1
N5 C4 C3 126.6(5)
N5 C4 H4 116.7
C3 C4 H4 116.7
N1 C11 H11A 109.5
N1 C11 H11B 109.5
H11A C11 H11B 109.5
N1 C11 H11C 109.5
H11A C11 H11C 109.5
H11B C11 H11C 109.5
N1 C11 H11D 109.5
N1 C11 H11E 109.5
H11D C11 H11E 109.5
N1 C11 H11F 109.5
H11D C11 H11F 109.5
H11E C11 H11F 109.5
N1 C12 H12A 109.5
N1 C12 H12B 109.5
H12A C12 H12B 109.5
N1 C12 H12C 109.5
H12A C12 H12C 109.5
H12B C12 H12C 109.5
N1 C12 H12D 109.5
N1 C12 H12E 109.5
H12D C12 H12E 109.5
N1 C12 H12F 109.5
H12D C12 H12F 109.5
H12E C12 H12F 109.5
C2 C21 H21A 109.5
C2 C21 H21B 109.5
H21A C21 H21B 109.5
C2 C21 H21C 109.5
H21A C21 H21C 109.5
H21B C21 H21C 109.5
C2 C21 H21D 109.5
C2 C21 H21E 109.5
H21D C21 H21E 109.5
C2 C21 H21F 109.5
H21D C21 H21F 109.5
H21E C21 H21F 109.5
N5 C51 H51A 109.5
N5 C51 H51B 109.5
H51A C51 H51B 109.5
N5 C51 H51C 109.5
H51A C51 H51C 109.5
H51B C51 H51C 109.5
N5 C52 H52A 109.5
N5 C52 H52B 109.5
H52A C52 H52B 109.5
N5 C52 H52C 109.5
H52A C52 H52C 109.5
H52B C52 H52C 109.5
F5 P1 F4 91.3(4)
F5 P1 F6 91.5(4)
F4 P1 F6 88.9(3)
F5 P1 F1 91.5(4)
F4 P1 F1 95.3(4)
F6 P1 F1 174.8(3)
F5 P1 F2 91.0(3)
F4 P1 F2 177.5(3)
F6 P1 F2 90.0(3)
F1 P1 F2 85.7(3)
F5 P1 F3 177.8(4)
F4 P1 F3 87.7(3)
F6 P1 F3 90.4(3)
F1 P1 F3 86.7(3)
F2 P1 F3 90.1(3)

loop_
_geom_bond_atom_site_label_1
_geom_bond_atom_site_label_2
_geom_bond_site_symmetry_2
_geom_bond_distance
_geom_bond_publ_flag
N1 C2 . 1.301(6) y
N1 C11 . 1.478(7) y
N1 C12 . 1.458(7) y
N5 C4 . 1.325(7) y
N5 C51 . 1.431(7) y
N5 C52 . 1.452(7) y
C2 C3 . 1.401(7) y
C2 C21 . 1.513(7) y
C3 C4 . 1.374(7) y
C3 H3 . .930 ?
C4 H4 . .930 ?
C11 H11A . .960 ?
C11 H11B . .960 ?
C11 H11C . .960 ?
C11 H11D . .960 ?
C11 H11E . .960 ?
C11 H11F . .960 ?
C12 H12A . .960 ?
C12 H12B . .960 ?
C12 H12C . .960 ?
C12 H12D . .960 ?
C12 H12E . .960 ?
C12 H12F . .960 ?
C21 H21A . .960 ?
C21 H21B . .960 ?
C21 H21C . .960 ?
C21 H21D . .960 ?
C21 H21E . .960 ?
C21 H21F . .960 ?
C51 H51A . .960 ?
C51 H51B . .960 ?
C51 H51C . .960 ?
C52 H52A . .960 ?
C52 H52B . .960 ?
C52 H52C . .960 ?
P1 F5 . 1.536(5) ?
P1 F4 . 1.559(5) ?
P1 F6 . 1.570(5) ?
P1 F1 . 1.571(4) ?
P1 F2 . 1.578(5) ?
P1 F3 . 1.581(5) ?

loop_
_geom_torsion_atom_site_label_1
_geom_torsion_atom_site_label_2
_geom_torsion_atom_site_label_3
_geom_torsion_atom_site_label_4
_geom_torsion
C12 N1 C2 C3 -5.0(7)
C11 N1 C2 C3 177.6(5)
C12 N1 C2 C21 178.1(5)
C11 N1 C2 C21 .8(7)
N1 C2 C3 C4 177.0(4)
C21 C2 C3 C4 -6.3(7)
C51 N5 C4 C3 -179.3(5)
C52 N5 C4 C3 -.9(8)
C2 C3 C4 N5 179.3(5)
